data_2224039
loop_
_publ_author_name
'bin Shawkataly, Omar'
'Khan, Imthyaz Ahmed'
'Yeap, Chin Sing'
'Fun, Hoong-Kun'

_publ_section_title
;
 Tris(1-naphthyl)arsine chloroform solvate
;
_journal_coeditor_code TK2554
_journal_issue 11
_journal_name_full 'Acta Crystallographica Section E'
_journal_page_first o2772
_journal_page_last o2773
_journal_paper_doi 10.1107/S1600536809041646
_journal_volume 65
_journal_year 2009
_chemical_formula_iupac 'C30 H21 As, C H Cl3'
_chemical_formula_moiety 'C30 H21 As, C H Cl3'
_chemical_formula_sum 'C31 H22 As Cl3'
_chemical_formula_weight 575.76
_chemical_name_systematic
;
Tris(1-naphthyl)arsine chloroform solvate
;
_space_group_IT_number 2
_symmetry_cell_setting triclinic
_symmetry_space_group_name_Hall '-P 1'
_symmetry_space_group_name_H-M 'P -1'
_atom_sites_solution_hydrogens geom
_atom_sites_solution_primary direct
_atom_sites_solution_secondary difmap
_audit_creation_method SHELXL-97
_cell_angle_alpha 77.4320(10)
_cell_angle_beta 87.4550(10)
_cell_angle_gamma 75.4340(10)
_cell_formula_units_Z 2
_cell_length_a 9.1326(2)
_cell_length_b 11.9473(2)
_cell_length_c 12.3971(2)
_cell_measurement_reflns_used 9912
_cell_measurement_temperature 100.00(10)
_cell_measurement_theta_max 35.02
_cell_measurement_theta_min 2.30
_cell_volume 1277.72(4)
_computing_cell_refinement 'SAINT (Bruker, 2005)'
_computing_data_collection 'APEX2 (Bruker, 2005)'
_computing_data_reduction 'SAINT (Bruker, 2005)'
_computing_molecular_graphics 'SHELXTL (Sheldrick, 2008)'
_computing_publication_material
;
SHELXTL (Sheldrick, 2008) and PLATON (Spek, 2009)
;
_computing_structure_refinement 'SHELXTL (Sheldrick, 2008)'
_computing_structure_solution 'SHELXTL (Sheldrick, 2008)'
_diffrn_ambient_temperature 100
_diffrn_measured_fraction_theta_full 0.990
_diffrn_measured_fraction_theta_max 0.990
_diffrn_measurement_device_type
;
Bruker SMART APEXII CCD area-detector
;
_diffrn_measurement_method '\f and \w'
_diffrn_radiation_monochromator graphite
_diffrn_radiation_source 'fine-focus sealed tube'
_diffrn_radiation_type MoK\a
_diffrn_radiation_wavelength 0.71073
_diffrn_reflns_av_R_equivalents 0.0273
_diffrn_reflns_av_sigmaI/netI 0.0206
_diffrn_reflns_limit_h_max 12
_diffrn_reflns_limit_h_min -12
_diffrn_reflns_limit_k_max 16
_diffrn_reflns_limit_k_min -16
_diffrn_reflns_limit_l_max 17
_diffrn_reflns_limit_l_min -17
_diffrn_reflns_number 37994
_diffrn_reflns_theta_full 30.00
_diffrn_reflns_theta_max 30.00
_diffrn_reflns_theta_min 2.19
_diffrn_standards_number 0
_exptl_absorpt_coefficient_mu 1.663
_exptl_absorpt_correction_T_max 0.8487
_exptl_absorpt_correction_T_min 0.4273
_exptl_absorpt_correction_type multi-scan
_exptl_absorpt_process_details '(<i>SADABS</i>; Bruker, 2005)'
_exptl_crystal_colour colourless
_exptl_crystal_density_diffrn 1.497
_exptl_crystal_density_method 'not measured'
_exptl_crystal_description needle
_exptl_crystal_F_000 584
_exptl_crystal_size_max 0.62
_exptl_crystal_size_mid 0.23
_exptl_crystal_size_min 0.10
_refine_diff_density_max 0.466
_refine_diff_density_min -0.294
_refine_ls_extinction_method none
_refine_ls_goodness_of_fit_ref 1.043
_refine_ls_hydrogen_treatment constr
_refine_ls_matrix_type full
_refine_ls_number_parameters 316
_refine_ls_number_reflns 7382
_refine_ls_number_restraints 0
_refine_ls_restrained_S_all 1.043
_refine_ls_R_factor_all 0.0263
_refine_ls_R_factor_gt 0.0231
_refine_ls_shift/su_max 0.001
_refine_ls_shift/su_mean 0.000
_refine_ls_structure_factor_coef Fsqd
_refine_ls_weighting_details 'calc w=1/[\s^2^(Fo^2^)+(0.0300P)^2^+0.5310P] where P=(Fo^2^+2Fc^2^)/3'
_refine_ls_weighting_scheme calc
_refine_ls_wR_factor_gt 0.0589
_refine_ls_wR_factor_ref 0.0606
_reflns_number_gt 6791
_reflns_number_total 7382
_reflns_threshold_expression I>2\s(I)
_cod_data_source_file tk2554.cif
_cod_data_source_block I
_cod_depositor_comments
;
The following automatic conversions were performed:
'_symmetry_cell_setting' value 'Triclinic' changed to 'triclinic'
according to '/home/saulius/struct/CIF-dictionaries/cif_core.dic'
dictionary named 'cif_core.dic' version 2.4.1 from 2010-06-29.

Automatic conversion script
Id: cif_fix_enum 1527 2010-12-29 10:47:43Z saulius 

The following automatic conversions were performed:

'_symmetry_cell_setting' value 'Triclinic' changed to 'triclinic'
according to /home/saulius/struct/CIF-dictionaries/cif_core.dic
dictionary named 'cif_core.dic' version 2.4.1 from 2010-06-29.

Automatic conversion script
Id: cif_fix_values 1715 2011-07-08 13:25:40Z adriana 
;
_cod_database_code 2224039
_cod_database_fobs_code 2224039

loop_
_symmetry_equiv_pos_as_xyz
'x, y, z'
'-x, -y, -z'

loop_
_atom_site_type_symbol
_atom_site_label
_atom_site_fract_x
_atom_site_fract_y
_atom_site_fract_z
_atom_site_U_iso_or_equiv
_atom_site_adp_type
_atom_site_calc_flag
_atom_site_refinement_flags
_atom_site_occupancy
_atom_site_disorder_assembly
_atom_site_disorder_group
As As1 0.090367(13) 0.707273(10) 0.281681(9) 0.01270(4) Uani d . 1 . .
C C1 0.23298(13) 0.55322(10) 0.33306(9) 0.0139(2) Uani d . 1 . .
C C2 0.28065(14) 0.51442(11) 0.44200(10) 0.0164(2) Uani d . 1 . .
H H2A 0.2371 0.5585 0.4937 0.020 Uiso calc R 1 . .
C C3 0.39459(15) 0.40882(11) 0.47644(10) 0.0188(2) Uani d . 1 . .
H H3A 0.4246 0.3840 0.5503 0.023 Uiso calc R 1 . .
C C4 0.46095(14) 0.34296(11) 0.40176(11) 0.0188(2) Uani d . 1 . .
H H4A 0.5363 0.2740 0.4251 0.023 Uiso calc R 1 . .
C C5 0.41573(14) 0.37905(10) 0.28882(10) 0.0163(2) Uani d . 1 . .
C C6 0.48349(15) 0.31226(12) 0.20993(11) 0.0214(2) Uani d . 1 . .
H H6A 0.5581 0.2427 0.2327 0.026 Uiso calc R 1 . .
C C7 0.44079(16) 0.34851(13) 0.10090(12) 0.0245(3) Uani d . 1 . .
H H7A 0.4869 0.3041 0.0501 0.029 Uiso calc R 1 . .
C C8 0.32697(16) 0.45316(12) 0.06568(11) 0.0221(3) Uani d . 1 . .
H H8A 0.2985 0.4778 -0.0085 0.027 Uiso calc R 1 . .
C C9 0.25769(15) 0.51907(11) 0.14008(10) 0.0176(2) Uani d . 1 . .
H H9A 0.1815 0.5872 0.1157 0.021 Uiso calc R 1 . .
C C10 0.30027(13) 0.48509(10) 0.25366(9) 0.0143(2) Uani d . 1 . .
C C11 -0.09515(14) 0.65816(10) 0.26369(9) 0.0147(2) Uani d . 1 . .
C C12 -0.09601(15) 0.54044(11) 0.27990(10) 0.0181(2) Uani d . 1 . .
H H12A -0.0091 0.4825 0.3063 0.022 Uiso calc R 1 . .
C C13 -0.22715(16) 0.50634(12) 0.25697(11) 0.0210(2) Uani d . 1 . .
H H13A -0.2258 0.4265 0.2690 0.025 Uiso calc R 1 . .
C C14 -0.35565(15) 0.59027(12) 0.21725(10) 0.0206(2) Uani d . 1 . .
H H14A -0.4410 0.5670 0.2021 0.025 Uiso calc R 1 . .
C C15 -0.36018(14) 0.71242(12) 0.19895(10) 0.0174(2) Uani d . 1 . .
C C16 -0.49212(15) 0.80103(13) 0.15651(11) 0.0225(3) Uani d . 1 . .
H H16A -0.5780 0.7786 0.1411 0.027 Uiso calc R 1 . .
C C17 -0.49483(16) 0.91876(13) 0.13799(12) 0.0258(3) Uani d . 1 . .
H H17A -0.5817 0.9756 0.1094 0.031 Uiso calc R 1 . .
C C18 -0.36570(16) 0.95368(12) 0.16231(12) 0.0238(3) Uani d . 1 . .
H H18A -0.3679 1.0337 0.1499 0.029 Uiso calc R 1 . .
C C19 -0.23685(14) 0.87058(11) 0.20412(10) 0.0179(2) Uani d . 1 . .
H H19A -0.1531 0.8952 0.2205 0.022 Uiso calc R 1 . .
C C20 -0.22911(14) 0.74750(11) 0.22286(9) 0.0150(2) Uani d . 1 . .
C C21 0.04874(14) 0.75520(10) 0.42365(9) 0.0142(2) Uani d . 1 . .
C C22 -0.06416(14) 0.72313(11) 0.49122(10) 0.0170(2) Uani d . 1 . .
H H22A -0.1222 0.6782 0.4690 0.020 Uiso calc R 1 . .
C C23 -0.09342(15) 0.75733(11) 0.59400(10) 0.0193(2) Uani d . 1 . .
H H23A -0.1703 0.7350 0.6386 0.023 Uiso calc R 1 . .
C C24 -0.00874(15) 0.82332(11) 0.62790(10) 0.0193(2) Uani d . 1 . .
H H24A -0.0278 0.8446 0.6960 0.023 Uiso calc R 1 . .
C C25 0.10744(14) 0.85955(10) 0.56059(10) 0.0167(2) Uani d . 1 . .
C C26 0.19211(15) 0.93203(11) 0.59281(11) 0.0202(2) Uani d . 1 . .
H H26A 0.1735 0.9537 0.6607 0.024 Uiso calc R 1 . .
C C27 0.30057(16) 0.97039(12) 0.52556(12) 0.0226(3) Uani d . 1 . .
H H27A 0.3535 1.0191 0.5473 0.027 Uiso calc R 1 . .
C C28 0.33213(15) 0.93604(11) 0.42328(11) 0.0211(2) Uani d . 1 . .
H H28A 0.4063 0.9618 0.3780 0.025 Uiso calc R 1 . .
C C29 0.25383(14) 0.86469(11) 0.39033(10) 0.0168(2) Uani d . 1 . .
H H29A 0.2772 0.8415 0.3234 0.020 Uiso calc R 1 . .
C C30 0.13786(13) 0.82569(10) 0.45661(10) 0.0143(2) Uani d . 1 . .
C C31 0.01969(16) 0.16195(12) 0.04382(11) 0.0225(3) Uani d . 1 . .
H H31A 0.0208 0.1606 -0.0350 0.027 Uiso calc R 1 . .
Cl Cl1 0.13525(5) 0.25237(4) 0.06542(3) 0.03896(10) Uani d . 1 . .
Cl Cl2 -0.16874(4) 0.21894(3) 0.08181(3) 0.03183(8) Uani d . 1 . .
Cl Cl3 0.08848(4) 0.01550(3) 0.11983(3) 0.02454(7) Uani d . 1 . .

loop_
_atom_site_aniso_label
_atom_site_aniso_U_11
_atom_site_aniso_U_22
_atom_site_aniso_U_33
_atom_site_aniso_U_12
_atom_site_aniso_U_13
_atom_site_aniso_U_23
As1 0.01297(6) 0.01246(6) 0.01270(6) -0.00293(4) -0.00088(4) -0.00281(4)
C1 0.0133(5) 0.0134(5) 0.0151(5) -0.0032(4) -0.0005(4) -0.0029(4)
C2 0.0167(6) 0.0172(5) 0.0148(5) -0.0027(4) -0.0009(4) -0.0038(4)
C3 0.0190(6) 0.0191(6) 0.0164(5) -0.0035(5) -0.0036(4) -0.0003(4)
C4 0.0158(6) 0.0156(5) 0.0222(6) -0.0008(4) -0.0023(4) -0.0013(4)
C5 0.0148(5) 0.0153(5) 0.0192(5) -0.0043(4) 0.0015(4) -0.0041(4)
C6 0.0184(6) 0.0192(6) 0.0267(6) -0.0019(5) 0.0031(5) -0.0087(5)
C7 0.0244(7) 0.0264(7) 0.0251(6) -0.0045(5) 0.0056(5) -0.0135(5)
C8 0.0254(7) 0.0264(6) 0.0164(5) -0.0071(5) 0.0020(5) -0.0080(5)
C9 0.0192(6) 0.0179(5) 0.0154(5) -0.0037(4) -0.0004(4) -0.0038(4)
C10 0.0133(5) 0.0151(5) 0.0151(5) -0.0051(4) 0.0011(4) -0.0034(4)
C11 0.0151(5) 0.0167(5) 0.0134(5) -0.0052(4) -0.0010(4) -0.0039(4)
C12 0.0207(6) 0.0164(5) 0.0176(5) -0.0057(4) -0.0005(4) -0.0033(4)
C13 0.0261(7) 0.0210(6) 0.0199(6) -0.0122(5) 0.0022(5) -0.0060(5)
C14 0.0207(6) 0.0287(7) 0.0177(5) -0.0145(5) 0.0018(4) -0.0069(5)
C15 0.0156(5) 0.0258(6) 0.0120(5) -0.0069(5) 0.0017(4) -0.0049(4)
C16 0.0127(6) 0.0369(7) 0.0176(6) -0.0062(5) -0.0001(4) -0.0050(5)
C17 0.0150(6) 0.0330(7) 0.0234(6) 0.0006(5) -0.0005(5) -0.0010(5)
C18 0.0190(6) 0.0206(6) 0.0271(6) 0.0000(5) 0.0016(5) -0.0012(5)
C19 0.0147(5) 0.0181(6) 0.0206(6) -0.0033(4) 0.0003(4) -0.0043(4)
C20 0.0148(5) 0.0186(5) 0.0119(5) -0.0044(4) 0.0006(4) -0.0034(4)
C21 0.0156(5) 0.0125(5) 0.0143(5) -0.0025(4) -0.0009(4) -0.0033(4)
C22 0.0182(6) 0.0152(5) 0.0180(5) -0.0051(4) 0.0012(4) -0.0033(4)
C23 0.0203(6) 0.0185(6) 0.0171(5) -0.0029(5) 0.0041(4) -0.0026(4)
C24 0.0230(6) 0.0175(6) 0.0152(5) 0.0002(5) 0.0004(4) -0.0047(4)
C25 0.0189(6) 0.0126(5) 0.0165(5) 0.0005(4) -0.0040(4) -0.0034(4)
C26 0.0231(6) 0.0161(5) 0.0209(6) -0.0002(5) -0.0078(5) -0.0068(5)
C27 0.0231(6) 0.0184(6) 0.0280(6) -0.0054(5) -0.0097(5) -0.0059(5)
C28 0.0190(6) 0.0199(6) 0.0250(6) -0.0077(5) -0.0046(5) -0.0016(5)
C29 0.0166(6) 0.0169(5) 0.0172(5) -0.0047(4) -0.0017(4) -0.0031(4)
C30 0.0150(5) 0.0111(5) 0.0156(5) -0.0011(4) -0.0032(4) -0.0024(4)
C31 0.0244(7) 0.0257(6) 0.0185(6) -0.0106(5) 0.0031(5) -0.0028(5)
Cl1 0.0520(3) 0.0475(2) 0.03150(18) -0.0357(2) 0.01156(17) -0.01343(16)
Cl2 0.02568(17) 0.02956(17) 0.03121(18) 0.00074(13) 0.00267(13) 0.00334(14)
Cl3 0.02050(15) 0.02695(16) 0.02393(15) -0.00309(12) -0.00302(11) -0.00328(12)

loop_
_atom_type_symbol
_atom_type_description
_atom_type_scat_dispersion_real
_atom_type_scat_dispersion_imag
_atom_type_scat_source
C C 0.0033 0.0016 'International Tables Vol C Tables 4.2.6.8 and 6.1.1.4'
H H 0.0000 0.0000 'International Tables Vol C Tables 4.2.6.8 and 6.1.1.4'
Cl Cl 0.1484 0.1585 'International Tables Vol C Tables 4.2.6.8 and 6.1.1.4'
As As 0.0499 2.0058 'International Tables Vol C Tables 4.2.6.8 and 6.1.1.4'

loop_
_geom_angle_atom_site_label_1
_geom_angle_atom_site_label_2
_geom_angle_atom_site_label_3
_geom_angle_site_symmetry_1
_geom_angle_site_symmetry_3
_geom_angle
_geom_angle_publ_flag
C21 As1 C1 . . 98.97(5) ?
C21 As1 C11 . . 99.78(5) ?
C1 As1 C11 . . 100.92(5) ?
C2 C1 C10 . . 119.28(11) ?
C2 C1 As1 . . 121.43(9) ?
C10 C1 As1 . . 119.00(8) ?
C1 C2 C3 . . 121.20(11) ?
C1 C2 H2A . . 119.4 ?
C3 C2 H2A . . 119.4 ?
C4 C3 C2 . . 120.41(11) ?
C4 C3 H3A . . 119.8 ?
C2 C3 H3A . . 119.8 ?
C3 C4 C5 . . 120.52(11) ?
C3 C4 H4A . . 119.7 ?
C5 C4 H4A . . 119.7 ?
C6 C5 C4 . . 121.43(11) ?
C6 C5 C10 . . 119.22(11) ?
C4 C5 C10 . . 119.35(11) ?
C7 C6 C5 . . 121.09(12) ?
C7 C6 H6A . . 119.5 ?
C5 C6 H6A . . 119.5 ?
C6 C7 C8 . . 119.94(12) ?
C6 C7 H7A . . 120.0 ?
C8 C7 H7A . . 120.0 ?
C9 C8 C7 . . 120.47(12) ?
C9 C8 H8A . . 119.8 ?
C7 C8 H8A . . 119.8 ?
C8 C9 C10 . . 121.20(12) ?
C8 C9 H9A . . 119.4 ?
C10 C9 H9A . . 119.4 ?
C9 C10 C5 . . 118.05(11) ?
C9 C10 C1 . . 122.70(11) ?
C5 C10 C1 . . 119.24(10) ?
C12 C11 C20 . . 119.45(11) ?
C12 C11 As1 . . 121.68(9) ?
C20 C11 As1 . . 118.61(8) ?
C11 C12 C13 . . 121.08(12) ?
C11 C12 H12A . . 119.5 ?
C13 C12 H12A . . 119.5 ?
C14 C13 C12 . . 120.31(12) ?
C14 C13 H13A . . 119.8 ?
C12 C13 H13A . . 119.8 ?
C13 C14 C15 . . 120.70(12) ?
C13 C14 H14A . . 119.7 ?
C15 C14 H14A . . 119.7 ?
C14 C15 C16 . . 121.55(12) ?
C14 C15 C20 . . 119.34(12) ?
C16 C15 C20 . . 119.11(12) ?
C17 C16 C15 . . 121.11(12) ?
C17 C16 H16A . . 119.4 ?
C15 C16 H16A . . 119.4 ?
C16 C17 C18 . . 119.88(13) ?
C16 C17 H17A . . 120.1 ?
C18 C17 H17A . . 120.1 ?
C19 C18 C17 . . 120.56(13) ?
C19 C18 H18A . . 119.7 ?
C17 C18 H18A . . 119.7 ?
C18 C19 C20 . . 121.14(12) ?
C18 C19 H19A . . 119.4 ?
C20 C19 H19A . . 119.4 ?
C19 C20 C15 . . 118.20(11) ?
C19 C20 C11 . . 122.68(11) ?
C15 C20 C11 . . 119.12(11) ?
C22 C21 C30 . . 119.90(11) ?
C22 C21 As1 . . 121.23(9) ?
C30 C21 As1 . . 118.87(9) ?
C21 C22 C23 . . 121.10(11) ?
C21 C22 H22A . . 119.5 ?
C23 C22 H22A . . 119.5 ?
C24 C23 C22 . . 120.10(12) ?
C24 C23 H23A . . 119.9 ?
C22 C23 H23A . . 119.9 ?
C23 C24 C25 . . 120.81(11) ?
C23 C24 H24A . . 119.6 ?
C25 C24 H24A . . 119.6 ?
C24 C25 C26 . . 121.36(11) ?
C24 C25 C30 . . 119.58(11) ?
C26 C25 C30 . . 119.04(12) ?
C27 C26 C25 . . 121.12(12) ?
C27 C26 H26A . . 119.4 ?
C25 C26 H26A . . 119.4 ?
C26 C27 C28 . . 120.01(12) ?
C26 C27 H27A . . 120.0 ?
C28 C27 H27A . . 120.0 ?
C29 C28 C27 . . 120.34(12) ?
C29 C28 H28A . . 119.8 ?
C27 C28 H28A . . 119.8 ?
C28 C29 C30 . . 121.21(12) ?
C28 C29 H29A . . 119.4 ?
C30 C29 H29A . . 119.4 ?
C29 C30 C25 . . 118.25(11) ?
C29 C30 C21 . . 123.25(11) ?
C25 C30 C21 . . 118.50(11) ?
Cl1 C31 Cl2 . . 110.57(8) ?
Cl1 C31 Cl3 . . 110.72(8) ?
Cl2 C31 Cl3 . . 109.87(7) ?
Cl1 C31 H31A . . 108.5 ?
Cl2 C31 H31A . . 108.5 ?
Cl3 C31 H31A . . 108.5 ?

loop_
_geom_bond_atom_site_label_1
_geom_bond_atom_site_label_2
_geom_bond_site_symmetry_2
_geom_bond_distance
_geom_bond_publ_flag
As1 C21 . 1.9595(11) ?
As1 C1 . 1.9615(12) ?
As1 C11 . 1.9635(12) ?
C1 C2 . 1.3808(16) ?
C1 C10 . 1.4326(16) ?
C2 C3 . 1.4147(17) ?
C2 H2A . 0.9300 ?
C3 C4 . 1.3678(18) ?
C3 H3A . 0.9300 ?
C4 C5 . 1.4197(17) ?
C4 H4A . 0.9300 ?
C5 C6 . 1.4191(17) ?
C5 C10 . 1.4267(17) ?
C6 C7 . 1.3688(19) ?
C6 H6A . 0.9300 ?
C7 C8 . 1.408(2) ?
C7 H7A . 0.9300 ?
C8 C9 . 1.3729(17) ?
C8 H8A . 0.9300 ?
C9 C10 . 1.4210(16) ?
C9 H9A . 0.9300 ?
C11 C12 . 1.3787(16) ?
C11 C20 . 1.4336(17) ?
C12 C13 . 1.4168(18) ?
C12 H12A . 0.9300 ?
C13 C14 . 1.367(2) ?
C13 H13A . 0.9300 ?
C14 C15 . 1.4175(18) ?
C14 H14A . 0.9300 ?
C15 C16 . 1.4219(18) ?
C15 C20 . 1.4262(17) ?
C16 C17 . 1.369(2) ?
C16 H16A . 0.9300 ?
C17 C18 . 1.411(2) ?
C17 H17A . 0.9300 ?
C18 C19 . 1.3717(18) ?
C18 H18A . 0.9300 ?
C19 C20 . 1.4219(17) ?
C19 H19A . 0.9300 ?
C21 C22 . 1.3762(17) ?
C21 C30 . 1.4362(16) ?
C22 C23 . 1.4154(17) ?
C22 H22A . 0.9300 ?
C23 C24 . 1.3696(18) ?
C23 H23A . 0.9300 ?
C24 C25 . 1.4159(18) ?
C24 H24A . 0.9300 ?
C25 C26 . 1.4220(17) ?
C25 C30 . 1.4286(16) ?
C26 C27 . 1.369(2) ?
C26 H26A . 0.9300 ?
C27 C28 . 1.4121(19) ?
C27 H27A . 0.9300 ?
C28 C29 . 1.3745(17) ?
C28 H28A . 0.9300 ?
C29 C30 . 1.4206(17) ?
C29 H29A . 0.9300 ?
C31 Cl1 . 1.7541(14) ?
C31 Cl2 . 1.7677(15) ?
C31 Cl3 . 1.7681(14) ?
C31 H31A . 0.9800 ?

loop_
_geom_hbond_atom_site_label_D
_geom_hbond_atom_site_label_H
_geom_hbond_atom_site_label_A
_geom_hbond_site_symmetry_A
_geom_hbond_distance_DH
_geom_hbond_distance_HA
_geom_hbond_distance_DA
_geom_hbond_angle_DHA
_geom_hbond_publ_flag
C4 H4A Cg1 2_666 0.9300 2.68 3.6013(14) 169 yes
C14 H14A Cg2 1_455 0.9300 2.86 3.7421(15) 160 yes

loop_
_geom_torsion_atom_site_label_1
_geom_torsion_atom_site_label_2
_geom_torsion_atom_site_label_3
_geom_torsion_atom_site_label_4
_geom_torsion_site_symmetry_1
_geom_torsion_site_symmetry_2
_geom_torsion_site_symmetry_3
_geom_torsion_site_symmetry_4
_geom_torsion
_geom_torsion_publ_flag
C21 As1 C1 C2 . . . . -4.02(11) ?
C11 As1 C1 C2 . . . . -105.88(10) ?
C21 As1 C1 C10 . . . . -177.76(9) ?
C11 As1 C1 C10 . . . . 80.38(10) ?
C10 C1 C2 C3 . . . . 0.04(18) ?
As1 C1 C2 C3 . . . . -173.68(9) ?
C1 C2 C3 C4 . . . . 0.41(19) ?
C2 C3 C4 C5 . . . . -0.48(19) ?
C3 C4 C5 C6 . . . . 179.76(12) ?
C3 C4 C5 C10 . . . . 0.11(18) ?
C4 C5 C6 C7 . . . . -179.07(13) ?
C10 C5 C6 C7 . . . . 0.58(19) ?
C5 C6 C7 C8 . . . . -0.5(2) ?
C6 C7 C8 C9 . . . . -0.3(2) ?
C7 C8 C9 C10 . . . . 1.1(2) ?
C8 C9 C10 C5 . . . . -1.03(18) ?
C8 C9 C10 C1 . . . . 178.47(12) ?
C6 C5 C10 C9 . . . . 0.19(17) ?
C4 C5 C10 C9 . . . . 179.85(11) ?
C6 C5 C10 C1 . . . . -179.33(11) ?
C4 C5 C10 C1 . . . . 0.33(17) ?
C2 C1 C10 C9 . . . . -179.90(11) ?
As1 C1 C10 C9 . . . . -6.02(15) ?
C2 C1 C10 C5 . . . . -0.40(17) ?
As1 C1 C10 C5 . . . . 173.47(8) ?
C21 As1 C11 C12 . . . . -105.15(10) ?
C1 As1 C11 C12 . . . . -3.94(11) ?
C21 As1 C11 C20 . . . . 80.67(9) ?
C1 As1 C11 C20 . . . . -178.13(9) ?
C20 C11 C12 C13 . . . . -0.08(18) ?
As1 C11 C12 C13 . . . . -174.21(9) ?
C11 C12 C13 C14 . . . . 0.53(19) ?
C12 C13 C14 C15 . . . . -0.35(19) ?
C13 C14 C15 C16 . . . . 179.27(12) ?
C13 C14 C15 C20 . . . . -0.28(18) ?
C14 C15 C16 C17 . . . . -179.29(13) ?
C20 C15 C16 C17 . . . . 0.26(19) ?
C15 C16 C17 C18 . . . . -0.7(2) ?
C16 C17 C18 C19 . . . . 0.2(2) ?
C17 C18 C19 C20 . . . . 0.7(2) ?
C18 C19 C20 C15 . . . . -1.16(18) ?
C18 C19 C20 C11 . . . . 178.32(12) ?
C14 C15 C20 C19 . . . . -179.78(11) ?
C16 C15 C20 C19 . . . . 0.66(17) ?
C14 C15 C20 C11 . . . . 0.72(17) ?
C16 C15 C20 C11 . . . . -178.84(11) ?
C12 C11 C20 C19 . . . . 179.98(12) ?
As1 C11 C20 C19 . . . . -5.71(15) ?
C12 C11 C20 C15 . . . . -0.54(17) ?
As1 C11 C20 C15 . . . . 173.77(8) ?
C1 As1 C21 C22 . . . . -87.58(10) ?
C11 As1 C21 C22 . . . . 15.24(11) ?
C1 As1 C21 C30 . . . . 92.80(9) ?
C11 As1 C21 C30 . . . . -164.39(9) ?
C30 C21 C22 C23 . . . . -0.73(18) ?
As1 C21 C22 C23 . . . . 179.65(9) ?
C21 C22 C23 C24 . . . . -0.08(19) ?
C22 C23 C24 C25 . . . . 0.82(19) ?
C23 C24 C25 C26 . . . . 177.45(12) ?
C23 C24 C25 C30 . . . . -0.73(18) ?
C24 C25 C26 C27 . . . . -177.59(12) ?
C30 C25 C26 C27 . . . . 0.61(18) ?
C25 C26 C27 C28 . . . . -1.31(19) ?
C26 C27 C28 C29 . . . . 0.4(2) ?
C27 C28 C29 C30 . . . . 1.25(19) ?
C28 C29 C30 C25 . . . . -1.91(18) ?
C28 C29 C30 C21 . . . . 177.34(11) ?
C24 C25 C30 C29 . . . . 179.21(11) ?
C26 C25 C30 C29 . . . . 0.98(17) ?
C24 C25 C30 C21 . . . . -0.08(17) ?
C26 C25 C30 C21 . . . . -178.31(11) ?
C22 C21 C30 C29 . . . . -178.45(11) ?
As1 C21 C30 C29 . . . . 1.18(15) ?
C22 C21 C30 C25 . . . . 0.80(17) ?
As1 C21 C30 C25 . . . . -179.57(8) ?

loop_
_cod_related_entry_id
_cod_related_entry_database
_cod_related_entry_code
1 ChemSpider 30655932
